data_2205870
loop_
_publ_author_name
'G. Usha'
'S. Selvanayagam'
'D. Velmurugan'
'K. Ravikumar'
'P. Jaisankar'
'P. C. Srinivasan'

_publ_section_title
;
 <i>N</i>-Butyl-<i>N</i>-<i>o</i>-tolylbenzenesulfonamide
;
_journal_issue 6
_journal_name_full 'Acta Crystallographica Section E'
_journal_page_first o1916
_journal_page_last o1918
_journal_paper_doi 10.1107/S160053680501562X
_journal_volume 61
_journal_year 2005
_chemical_formula_iupac 'C17 H21 N O2 S'
_chemical_formula_moiety 'C17 H21 N O2 S'
_chemical_formula_sum 'C17 H21 N O2 S'
_chemical_formula_weight 303.41
_chemical_name_systematic
;
N-Butyl-N-o-tolyl-benzenesulfonamide
;
_space_group_IT_number 14
_symmetry_cell_setting monoclinic
_symmetry_space_group_name_Hall '-P 2yn'
_symmetry_space_group_name_H-M 'P 1 21/n 1'
_atom_sites_solution_hydrogens geom
_atom_sites_solution_primary direct
_atom_sites_solution_secondary difmap
_audit_creation_method SHELXL-97
_cell_angle_alpha 90.00
_cell_angle_beta 99.382(2)
_cell_angle_gamma 90.00
_cell_formula_units_Z 4
_cell_length_a 9.2614(9)
_cell_length_b 18.4306(19)
_cell_length_c 9.8602(10)
_cell_measurement_reflns_used 2765
_cell_measurement_temperature 273(2)
_cell_measurement_theta_max 28
_cell_measurement_theta_min 2.2
_cell_volume 1660.6(3)
_computing_cell_refinement 'SAINT (Bruker, 2001)'
_computing_data_collection 'SMART (Bruker, 2001)'
_computing_data_reduction SAINT
_computing_molecular_graphics 'ORTEP-3 (Farrugia, 1997) and PLATON (Spek, 2003)'
_computing_publication_material 'SHELXL97 and PARST (Nardelli, 1995)'
_computing_structure_refinement 'SHELXL97 (Sheldrick, 1997)'
_computing_structure_solution 'SHELXS97 (Sheldrick, 1997)'
_diffrn_ambient_temperature 273(2)
_diffrn_measured_fraction_theta_full 0.964
_diffrn_measured_fraction_theta_max 0.907
_diffrn_measurement_device 'Bruker SMART APEX area-detector'
_diffrn_measurement_device_type 'CCD area-detector'
_diffrn_measurement_method \w
_diffrn_radiation_monochromator graphite
_diffrn_radiation_source 'fine-focus sealed tube'
_diffrn_radiation_type MoK\a
_diffrn_radiation_wavelength 0.71073
_diffrn_reflns_av_R_equivalents 0.0214
_diffrn_reflns_av_sigmaI/netI 0.0270
_diffrn_reflns_limit_h_max 11
_diffrn_reflns_limit_h_min -9
_diffrn_reflns_limit_k_max 23
_diffrn_reflns_limit_k_min -24
_diffrn_reflns_limit_l_max 12
_diffrn_reflns_limit_l_min -12
_diffrn_reflns_number 9999
_diffrn_reflns_theta_full 25.00
_diffrn_reflns_theta_max 28.00
_diffrn_reflns_theta_min 2.21
_diffrn_standards_number 0
_exptl_absorpt_coefficient_mu 0.199
_exptl_absorpt_correction_type none
_exptl_crystal_colour white
_exptl_crystal_density_diffrn 1.214
_exptl_crystal_density_method 'not measured'
_exptl_crystal_description block
_exptl_crystal_F_000 648
_exptl_crystal_size_max 0.23
_exptl_crystal_size_mid 0.21
_exptl_crystal_size_min 0.20
_refine_diff_density_max 0.478
_refine_diff_density_min -0.215
_refine_ls_extinction_method none
_refine_ls_goodness_of_fit_ref 1.058
_refine_ls_hydrogen_treatment constr
_refine_ls_matrix_type full
_refine_ls_number_parameters 192
_refine_ls_number_reflns 3635
_refine_ls_number_restraints 0
_refine_ls_restrained_S_all 1.058
_refine_ls_R_factor_all 0.0771
_refine_ls_R_factor_gt 0.0611
_refine_ls_shift/su_max 0.000
_refine_ls_shift/su_mean 0.000
_refine_ls_structure_factor_coef Fsqd
_refine_ls_weighting_details 'w=1/[\s^2^(Fo^2^)+(0.1P)^2^+0.3505P] where P = (Fo^2^+2Fc^2^)/3'
_refine_ls_weighting_scheme calc
_refine_ls_wR_factor_gt 0.1655
_refine_ls_wR_factor_ref 0.1794
_reflns_number_gt 2765
_reflns_number_total 3635
_reflns_threshold_expression I>2\s(I)
_cod_data_source_file bt6659.cif
_cod_data_source_block I
_cod_depositor_comments
;
The following automatic conversions were performed:
'_symmetry_cell_setting' value 'Monoclinic' changed to 'monoclinic'
according to '/home/saulius/struct/CIF-dictionaries/cif_core.dic'
dictionary named 'cif_core.dic' version 2.4.1 from
2010-06-29.

'_geom_bond_publ_flag' value 'Y' changed to 'y' according to
'/home/saulius/struct/CIF-dictionaries/cif_core.dic' dictionary named
'cif_core.dic' version 2.4.1 from 2010-06-29 (8
times).

'_geom_angle_publ_flag' value 'Y' changed to 'y' according to
'/home/saulius/struct/CIF-dictionaries/cif_core.dic' dictionary named
'cif_core.dic' version 2.4.1 from 2010-06-29 (9
times).

'_geom_torsion_publ_flag' value 'Y' changed to 'y' according to
'/home/saulius/struct/CIF-dictionaries/cif_core.dic' dictionary named
'cif_core.dic' version 2.4.1 from 2010-06-29 (4 times).

Automatic conversion script
Id: cif_fix_enum 1527 2010-12-29 10:47:43Z saulius 

The following automatic conversions were performed:

'_symmetry_cell_setting' value 'Monoclinic' changed to 'monoclinic'
according to /home/saulius/struct/CIF-dictionaries/cif_core.dic
dictionary named 'cif_core.dic' version 2.4.1 from
2010-06-29.

'_geom_bond_publ_flag' value 'Y' changed to 'y'
according to /home/saulius/struct/CIF-dictionaries/cif_core.dic
dictionary named 'cif_core.dic' version 2.4.1 from 2010-06-29 (8
times).

'_geom_angle_publ_flag' value 'Y' changed to 'y' according
to /home/saulius/struct/CIF-dictionaries/cif_core.dic dictionary
named 'cif_core.dic' version 2.4.1 from 2010-06-29 (9
times).

'_geom_torsion_publ_flag' value 'Y' changed to 'y' according
to /home/saulius/struct/CIF-dictionaries/cif_core.dic dictionary
named 'cif_core.dic' version 2.4.1 from 2010-06-29 (4 times).

Automatic conversion script
Id: cif_fix_values 1715 2011-07-08 13:25:40Z adriana 
;
_cod_original_sg_symbol_H-M 'P 21/n'
_cod_database_code 2205870
_cod_database_fobs_code 2205870

loop_
_symmetry_equiv_pos_as_xyz
'x, y, z'
'-x+1/2, y+1/2, -z+1/2'
'-x, -y, -z'
'x-1/2, -y-1/2, z-1/2'

loop_
_atom_site_label
_atom_site_fract_x
_atom_site_fract_y
_atom_site_fract_z
_atom_site_U_iso_or_equiv
_atom_site_adp_type
_atom_site_calc_flag
_atom_site_refinement_flags
_atom_site_occupancy
_atom_site_type_symbol
S1 0.63749(6) 0.13146(3) 0.45717(6) 0.0555(2) Uani d . 1 S
O1 0.49855(17) 0.09665(11) 0.4499(2) 0.0763(5) Uani d . 1 O
O2 0.6445(2) 0.20749(9) 0.4342(2) 0.0721(5) Uani d . 1 O
N1 0.72100(19) 0.09188(9) 0.34317(19) 0.0521(5) Uani d . 1 N
C1 0.8570(2) 0.12466(10) 0.3183(2) 0.0508(5) Uani d . 1 C
C2 0.9873(2) 0.10479(13) 0.3998(3) 0.0601(6) Uani d . 1 C
H2 0.9862 0.0719 0.4712 0.072 Uiso calc R 1 H
C3 1.1180(3) 0.13304(16) 0.3762(4) 0.0804(8) Uani d . 1 C
H3 1.2052 0.1190 0.4307 0.097 Uiso calc R 1 H
C4 1.1192(4) 0.1813(2) 0.2735(4) 0.0990(12) Uani d . 1 C
H4 1.2077 0.2005 0.2573 0.119 Uiso calc R 1 H
C5 0.9915(5) 0.20217(17) 0.1931(3) 0.0947(11) Uani d . 1 C
H5 0.9954 0.2358 0.1234 0.114 Uiso calc R 1 H
C6 0.8534(3) 0.17445(13) 0.2120(3) 0.0691(7) Uani d . 1 C
C7 0.7165(5) 0.1969(2) 0.1234(3) 0.1041(11) Uani d . 1 C
H7A 0.6553 0.1553 0.1002 0.156 Uiso calc R 1 H
H7B 0.7391 0.2186 0.0408 0.156 Uiso calc R 1 H
H7C 0.6662 0.2315 0.1715 0.156 Uiso calc R 1 H
C8 0.7392(2) 0.11350(12) 0.6200(2) 0.0525(5) Uani d . 1 C
C9 0.8419(3) 0.16331(13) 0.6812(3) 0.0633(6) Uani d . 1 C
H9 0.8563 0.2065 0.6366 0.076 Uiso calc R 1 H
C10 0.9219(3) 0.14852(16) 0.8076(3) 0.0779(8) Uani d . 1 C
H10 0.9908 0.1818 0.8491 0.094 Uiso calc R 1 H
C11 0.9006(4) 0.08500(18) 0.8727(3) 0.0862(9) Uani d . 1 C
H11 0.9543 0.0755 0.9590 0.103 Uiso calc R 1 H
C12 0.8003(4) 0.03488(17) 0.8116(3) 0.0846(9) Uani d . 1 C
H12 0.7879 -0.0086 0.8563 0.102 Uiso calc R 1 H
C13 0.7192(3) 0.04848(13) 0.6861(3) 0.0662(7) Uani d . 1 C
H13 0.6513 0.0147 0.6450 0.079 Uiso calc R 1 H
C14 0.7113(3) 0.01170(12) 0.3346(3) 0.0618(6) Uani d . 1 C
H14A 0.8001 -0.0090 0.3858 0.074 Uiso calc R 1 H
H14B 0.6300 -0.0044 0.3777 0.074 Uiso calc R 1 H
C15 0.6912(4) -0.01596(14) 0.1925(3) 0.0825(8) Uani d . 1 C
H15A 0.7752 -0.0026 0.1507 0.099 Uiso calc R 1 H
H15B 0.6053 0.0065 0.1396 0.099 Uiso calc R 1 H
C16 0.6730(4) -0.09852(16) 0.1876(4) 0.0993(11) Uani d . 1 C
H16A 0.7575 -0.1203 0.2441 0.119 Uiso calc R 1 H
H16B 0.5875 -0.1112 0.2279 0.119 Uiso calc R 1 H
C17 0.6570(6) -0.1300(2) 0.0497(5) 0.1449(19) Uani d . 1 C
H17A 0.5797 -0.1056 -0.0097 0.217 Uiso calc R 1 H
H17B 0.6340 -0.1807 0.0540 0.217 Uiso calc R 1 H
H17C 0.7470 -0.1244 0.0142 0.217 Uiso calc R 1 H

loop_
_atom_site_aniso_label
_atom_site_aniso_U_11
_atom_site_aniso_U_22
_atom_site_aniso_U_33
_atom_site_aniso_U_12
_atom_site_aniso_U_13
_atom_site_aniso_U_23
S1 0.0447(3) 0.0535(3) 0.0704(4) 0.0066(2) 0.0157(3) -0.0014(2)
O1 0.0415(9) 0.0960(14) 0.0925(14) -0.0017(8) 0.0145(9) -0.0028(11)
O2 0.0782(12) 0.0548(10) 0.0858(13) 0.0207(8) 0.0209(10) 0.0006(8)
N1 0.0511(10) 0.0440(9) 0.0637(11) -0.0010(7) 0.0163(9) 0.0002(8)
C1 0.0596(13) 0.0409(10) 0.0560(12) -0.0033(8) 0.0217(11) -0.0016(8)
C2 0.0519(13) 0.0582(13) 0.0734(16) 0.0020(10) 0.0198(12) 0.0011(11)
C3 0.0562(15) 0.0842(19) 0.106(2) -0.0114(13) 0.0285(15) -0.0151(16)
C4 0.100(3) 0.102(2) 0.109(3) -0.052(2) 0.057(2) -0.028(2)
C5 0.145(3) 0.0746(18) 0.0738(19) -0.041(2) 0.047(2) 0.0024(15)
C6 0.100(2) 0.0531(13) 0.0563(14) -0.0089(12) 0.0206(14) 0.0031(10)
C7 0.142(3) 0.090(2) 0.075(2) 0.006(2) 0.003(2) 0.0249(17)
C8 0.0473(12) 0.0504(11) 0.0637(13) -0.0006(9) 0.0211(10) -0.0072(9)
C9 0.0639(15) 0.0518(12) 0.0772(17) -0.0069(10) 0.0205(14) -0.0086(11)
C10 0.0743(18) 0.0743(17) 0.083(2) -0.0112(14) 0.0058(16) -0.0233(15)
C11 0.097(2) 0.087(2) 0.0697(18) -0.0006(17) -0.0016(16) -0.0057(15)
C12 0.105(2) 0.0752(17) 0.0725(19) -0.0097(16) 0.0112(17) 0.0105(14)
C13 0.0675(16) 0.0606(14) 0.0727(17) -0.0131(11) 0.0176(14) -0.0027(11)
C14 0.0621(14) 0.0441(11) 0.0825(17) -0.0056(10) 0.0218(13) -0.0006(11)
C15 0.097(2) 0.0582(15) 0.090(2) 0.0001(14) 0.0075(17) -0.0148(14)
C16 0.109(3) 0.0638(17) 0.127(3) -0.0002(16) 0.025(2) -0.0254(18)
C17 0.171(4) 0.080(2) 0.166(5) 0.013(2) -0.024(4) -0.041(3)

loop_
_atom_type_symbol
_atom_type_description
_atom_type_scat_dispersion_real
_atom_type_scat_dispersion_imag
_atom_type_scat_source
C C 0.0033 0.0016 'International Tables Vol C Tables 4.2.6.8 and 6.1.1.4'
H H 0.0000 0.0000 'International Tables Vol C Tables 4.2.6.8 and 6.1.1.4'
N N 0.0061 0.0033 'International Tables Vol C Tables 4.2.6.8 and 6.1.1.4'
O O 0.0106 0.0060 'International Tables Vol C Tables 4.2.6.8 and 6.1.1.4'
S S 0.1246 0.1234 'International Tables Vol C Tables 4.2.6.8 and 6.1.1.4'

loop_
_geom_angle_atom_site_label_1
_geom_angle_atom_site_label_2
_geom_angle_atom_site_label_3
_geom_angle
_geom_angle_publ_flag
O2 S1 O1 119.90(10) y
O2 S1 N1 106.90(10) y
O1 S1 N1 106.70(10) y
O2 S1 C8 107.40(10) y
O1 S1 C8 107.80(10) y
N1 S1 C8 107.50(10) y
C1 N1 C14 116.8(2) y
C1 N1 S1 116.80(10) y
C14 N1 S1 116.90(10) y
C2 C1 C6 121.6(2) ?
C2 C1 N1 119.31(19) ?
C6 C1 N1 119.1(2) ?
C3 C2 C1 120.7(3) ?
C3 C2 H2 119.6 ?
C1 C2 H2 119.6 ?
C4 C3 C2 119.5(3) ?
C4 C3 H3 120.2 ?
C2 C3 H3 120.2 ?
C3 C4 C5 120.6(3) ?
C3 C4 H4 119.7 ?
C5 C4 H4 119.7 ?
C4 C5 C6 122.4(3) ?
C4 C5 H5 118.8 ?
C6 C5 H5 118.8 ?
C1 C6 C5 115.2(3) ?
C1 C6 C7 123.0(3) ?
C5 C6 C7 121.8(3) ?
C6 C7 H7A 109.5 ?
C6 C7 H7B 109.5 ?
H7A C7 H7B 109.5 ?
C6 C7 H7C 109.5 ?
H7A C7 H7C 109.5 ?
H7B C7 H7C 109.5 ?
C9 C8 C13 120.0(2) ?
C9 C8 S1 120.06(19) ?
C13 C8 S1 119.92(18) ?
C10 C9 C8 119.7(2) ?
C10 C9 H9 120.2 ?
C8 C9 H9 120.2 ?
C11 C10 C9 120.0(3) ?
C11 C10 H10 120.0 ?
C9 C10 H10 120.0 ?
C10 C11 C12 120.6(3) ?
C10 C11 H11 119.7 ?
C12 C11 H11 119.7 ?
C13 C12 C11 120.4(3) ?
C13 C12 H12 119.8 ?
C11 C12 H12 119.8 ?
C12 C13 C8 119.3(2) ?
C12 C13 H13 120.4 ?
C8 C13 H13 120.4 ?
C15 C14 N1 113.4(2) ?
C15 C14 H14A 108.9 ?
N1 C14 H14A 108.9 ?
C15 C14 H14B 108.9 ?
N1 C14 H14B 108.9 ?
H14A C14 H14B 107.7 ?
C14 C15 C16 111.7(3) ?
C14 C15 H15A 109.3 ?
C16 C15 H15A 109.3 ?
C14 C15 H15B 109.3 ?
C16 C15 H15B 109.3 ?
H15A C15 H15B 107.9 ?
C17 C16 C15 114.7(3) ?
C17 C16 H16A 108.6 ?
C15 C16 H16A 108.6 ?
C17 C16 H16B 108.6 ?
C15 C16 H16B 108.6 ?
H16A C16 H16B 107.6 ?
C16 C17 H17A 109.5 ?
C16 C17 H17B 109.5 ?
H17A C17 H17B 109.5 ?
C16 C17 H17C 109.5 ?
H17A C17 H17C 109.5 ?
H17B C17 H17C 109.5 ?

loop_
_geom_bond_atom_site_label_1
_geom_bond_atom_site_label_2
_geom_bond_distance
_geom_bond_publ_flag
S1 O2 1.423(2) y
S1 O1 1.429(2) y
S1 N1 1.636(2) y
S1 C8 1.755(3) y
N1 C1 1.454(3) y
N1 C14 1.482(3) y
C1 C2 1.385(3) ?
C1 C6 1.390(3) ?
C2 C3 1.372(3) ?
C2 H2 0.9300 ?
C3 C4 1.349(5) ?
C3 H3 0.9300 ?
C4 C5 1.368(5) ?
C4 H4 0.9300 ?
C5 C6 1.417(4) ?
C5 H5 0.9300 ?
C6 C7 1.477(5) y
C7 H7A 0.9600 ?
C7 H7B 0.9600 ?
C7 H7C 0.9600 ?
C8 C9 1.387(3) ?
C8 C13 1.391(3) ?
C9 C10 1.369(4) ?
C9 H9 0.9300 ?
C10 C11 1.365(4) ?
C10 H10 0.9300 ?
C11 C12 1.377(4) ?
C11 H11 0.9300 ?
C12 C13 1.362(4) ?
C12 H12 0.9300 ?
C13 H13 0.9300 ?
C14 C15 1.473(4) ?
C14 H14A 0.9700 ?
C14 H14B 0.9700 ?
C15 C16 1.531(4) y
C15 H15A 0.9700 ?
C15 H15B 0.9700 ?
C16 C17 1.464(5) ?
C16 H16A 0.9700 ?
C16 H16B 0.9700 ?
C17 H17A 0.9600 ?
C17 H17B 0.9600 ?
C17 H17C 0.9600 ?

loop_
_geom_hbond_atom_site_label_D
_geom_hbond_atom_site_label_H
_geom_hbond_atom_site_label_A
_geom_hbond_site_symmetry_A
_geom_hbond_distance_DH
_geom_hbond_distance_HA
_geom_hbond_distance_DA
_geom_hbond_angle_DHA
C10 H10 O2 4_666 0.93 2.55 3.466(3) 168
C13 H13 O1 3_656 0.93 2.57 3.484(3) 169

loop_
_geom_torsion_atom_site_label_1
_geom_torsion_atom_site_label_2
_geom_torsion_atom_site_label_3
_geom_torsion_atom_site_label_4
_geom_torsion
_geom_torsion_publ_flag
O2 S1 N1 C1 42.44(19) ?
O1 S1 N1 C1 171.89(16) ?
C8 S1 N1 C1 -72.67(18) ?
O2 S1 N1 C14 -172.24(17) ?
O1 S1 N1 C14 -42.8(2) ?
C8 S1 N1 C14 72.7(2) y
C14 N1 C1 C2 -58.0(3) ?
S1 N1 C1 C2 87.3(2) ?
C14 N1 C1 C6 121.0(2) ?
S1 N1 C1 C6 -93.6(2) ?
C6 C1 C2 C3 -1.1(4) ?
N1 C1 C2 C3 178.0(2) ?
C1 C2 C3 C4 0.7(4) ?
C2 C3 C4 C5 0.0(5) ?
C3 C4 C5 C6 -0.5(5) ?
C2 C1 C6 C5 0.6(3) ?
N1 C1 C6 C5 -178.4(2) ?
C2 C1 C6 C7 -179.9(3) ?
N1 C1 C6 C7 1.1(4) ?
C4 C5 C6 C1 0.1(4) ?
C4 C5 C6 C7 -179.4(3) ?
O2 S1 C8 C9 -19.5(2) ?
O1 S1 C8 C9 -149.98(18) ?
N1 S1 C8 C9 95.3(2) y
O2 S1 C8 C13 162.08(18) ?
O1 S1 C8 C13 31.6(2) ?
N1 S1 C8 C13 -83.2(2) y
C13 C8 C9 C10 -0.9(4) ?
S1 C8 C9 C10 -179.3(2) ?
C8 C9 C10 C11 0.1(4) ?
C9 C10 C11 C12 0.9(5) ?
C10 C11 C12 C13 -1.0(5) ?
C11 C12 C13 C8 0.2(5) ?
C9 C8 C13 C12 0.7(4) ?
S1 C8 C13 C12 179.1(2) ?
C1 N1 C14 C15 -74.7(3) ?
S1 N1 C14 C15 140.0(2) ?
N1 C14 C15 C16 -176.8(2) ?
C14 C15 C16 C17 -178.2(3) y

loop_
_cod_related_entry_id
_cod_related_entry_database
_cod_related_entry_code
1 ChemSpider 9697122
